data_4322706
loop_
_publ_author_name
'Jennifer L. Sebestl'
'T. Timothy Nadasdi'
'Mary Jane Heeg'
'Charles H. Winter'

_publ_section_title
;
 Monomeric Three- and Four-Coordinate Magnesium Amides
;
_journal_name_full 'Inorganic Chemistry'
_journal_page_first 1289
_journal_page_last 1294
_journal_paper_doi 10.1021/ic970905m
_journal_volume 37
_journal_year 1998
_chemical_formula_sum 'C28 H58 Mg N4 Si4'
_chemical_formula_weight 587.45
_chemical_name_systematic
;
 ?
;
_space_group_IT_number 15
_symmetry_cell_setting monoclinic
_symmetry_space_group_name_Hall '-C 2yc'
_symmetry_space_group_name_H-M 'C 1 2/c 1'
_atom_sites_solution_hydrogens geom
_atom_sites_solution_primary direct
_atom_sites_solution_secondary difmap
_audit_creation_method SHELXL
_cell_angle_alpha 90.00
_cell_angle_beta 93.072(2)
_cell_angle_gamma 90.00
_cell_formula_units_Z 4
_cell_length_a 11.8410(7)
_cell_length_b 20.5413(13)
_cell_length_c 15.5746(10)
_cell_measurement_reflns_used 4468
_cell_measurement_temperature 295(2)
_cell_volume 3782.8(4)
_computing_cell_refinement 'Siemens SAINT'
_computing_data_collection 'Siemens SMART'
_computing_data_reduction 'Siemens SAINT'
_computing_molecular_graphics SHELXTL-Plus
_computing_publication_material SHELXL-93
_computing_structure_refinement 'SHELXL-93 (Sheldrick, 1993)'
_computing_structure_solution 'SHELXS-86 (Sheldrick, 1990)'
_diffrn_ambient_temperature 295(2)
_diffrn_measurement_device 'Siemens P4/CCD'
_diffrn_measurement_method 'SMART CCD'
_diffrn_radiation_monochromator graphite
_diffrn_radiation_source 'fine-focus sealed tube'
_diffrn_radiation_type MoK\a
_diffrn_radiation_wavelength 0.71073
_diffrn_reflns_av_R_equivalents 0.048
_diffrn_reflns_av_sigmaI/netI 0.0604
_diffrn_reflns_limit_h_max 15
_diffrn_reflns_limit_h_min -14
_diffrn_reflns_limit_k_max 25
_diffrn_reflns_limit_k_min 0
_diffrn_reflns_limit_l_max 19
_diffrn_reflns_limit_l_min 0
_diffrn_reflns_number 17874
_diffrn_reflns_theta_max 28.22
_diffrn_reflns_theta_min 1.98
_exptl_absorpt_coefficient_mu 0.195
_exptl_absorpt_correction_T_max 0.942
_exptl_absorpt_correction_T_min 0.415
_exptl_absorpt_correction_type empirical
_exptl_crystal_colour Colorless
_exptl_crystal_density_diffrn 1.032
_exptl_crystal_description 'Irregular fragment'
_exptl_crystal_F_000 1288
_exptl_crystal_size_max 0.70
_exptl_crystal_size_mid 0.40
_exptl_crystal_size_min 0.30
_refine_diff_density_max 0.232
_refine_diff_density_min -0.275
_refine_diff_density_rms 0.050
_refine_ls_extinction_method none
_refine_ls_goodness_of_fit_all 0.908
_refine_ls_goodness_of_fit_obs 1.075
_refine_ls_hydrogen_treatment 'Observed and refined'
_refine_ls_matrix_type full
_refine_ls_number_parameters 284
_refine_ls_number_reflns 4005
_refine_ls_number_restraints 0
_refine_ls_restrained_S_all 0.908
_refine_ls_restrained_S_obs 1.075
_refine_ls_R_factor_all 0.0808
_refine_ls_R_factor_obs 0.0432
_refine_ls_shift/esd_max 0.037
_refine_ls_shift/esd_mean 0.002
_refine_ls_structure_factor_coef Fsqd
_refine_ls_weighting_details 'w=1/[\s^2^(Fo^2^)+(0.0658P)^2^+0.0000P] where P=(Fo^2^+2Fc^2^)/3'
_refine_ls_weighting_scheme calc
_refine_ls_wR_factor_all 0.1166
_refine_ls_wR_factor_obs 0.1053
_reflns_number_observed 2434
_reflns_number_total 4005
_reflns_observed_criterion >2sigma(I)
_cod_data_source_file ic970905m_1.cif
_cod_data_source_block midg(1)
_cod_depositor_comments
;
The following automatic conversions were performed:

'_refine_ls_weighting_scheme' value 'calc
w=1/[\s^2^(Fo^2^)+(0.0658P)^2^+0.0000P] where P=(Fo^2^+2Fc^2^)/3' was
changed to 'calc'. New tag '_refine_ls_weighting_details' was
created. The value of the new tag was set to
'w=1/[\s^2^(Fo^2^)+(0.0658P)^2^+0.0000P] where P=(Fo^2^+2Fc^2^)/3'.

Automatic conversion script
Id: cif_fix_values 3143 2015-03-26 13:38:13Z robertas 
;
_cod_database_code 4322706

loop_
_symmetry_equiv_pos_as_xyz
'x, y, z'
'-x, y, -z+1/2'
'x+1/2, y+1/2, z'
'-x+1/2, y+1/2, -z+1/2'
'-x, -y, -z'
'x, -y, z-1/2'
'-x+1/2, -y+1/2, -z'
'x+1/2, -y+1/2, z-1/2'

loop_
_atom_site_aniso_label
_atom_site_aniso_U_11
_atom_site_aniso_U_22
_atom_site_aniso_U_33
_atom_site_aniso_U_23
_atom_site_aniso_U_13
_atom_site_aniso_U_12
Mg1 0.0328(4) 0.0474(5) 0.0549(5) 0.000 0.0005(3) 0.000
N1 0.0380(8) 0.0566(10) 0.0620(10) -0.0052(7) -0.0014(7) 0.0083(7)
Si1 0.0448(3) 0.0729(4) 0.0701(4) -0.0101(3) 0.0099(3) 0.0056(3)
Si2 0.0595(4) 0.0655(4) 0.0808(4) 0.0045(3) -0.0024(3) 0.0206(3)
C1 0.069(2) 0.106(2) 0.067(2) 0.003(2) 0.0107(13) -0.003(2)
C2 0.0523(14) 0.103(2) 0.104(2) -0.005(2) 0.012(2) -0.0087(14)
C3 0.092(2) 0.099(2) 0.102(3) -0.022(2) 0.034(2) 0.014(2)
C4 0.082(2) 0.101(2) 0.078(2) 0.021(2) -0.0021(14) 0.020(2)
C5 0.070(2) 0.125(3) 0.117(3) 0.016(2) -0.018(2) 0.036(2)
C6 0.137(3) 0.067(2) 0.140(3) 0.003(2) 0.015(3) 0.019(2)
N2 0.0392(8) 0.0540(9) 0.0582(9) 0.0047(7) 0.0002(6) 0.0013(7)
C7 0.0498(11) 0.0512(11) 0.0553(11) -0.0025(9) 0.0082(8) 0.0002(9)
C8 0.0682(13) 0.0489(11) 0.0664(12) -0.0006(10) 0.0109(10) 0.0078(10)
C9 0.073(2) 0.0624(15) 0.0740(15) 0.0051(11) -0.0007(11) 0.0250(12)
C10 0.0497(11) 0.0696(14) 0.0634(12) -0.0004(10) -0.0068(9) 0.0106(10)
C11 0.0451(11) 0.0594(13) 0.0630(12) 0.0043(10) -0.0032(9) -0.0022(10)
C12 0.0533(13) 0.070(2) 0.085(2) 0.0089(14) 0.0119(12) -0.0076(11)
C13 0.105(2) 0.062(2) 0.124(3) 0.021(2) 0.017(2) 0.005(2)
C14 0.0518(14) 0.119(3) 0.106(3) -0.001(2) -0.017(2) 0.014(2)

loop_
_atom_site_label
_atom_site_type_symbol
_atom_site_fract_x
_atom_site_fract_y
_atom_site_fract_z
_atom_site_U_iso_or_equiv
_atom_site_thermal_displace_type
_atom_site_occupancy
_atom_site_calc_flag
_atom_site_refinement_flags
_atom_site_disorder_group
Mg1 Mg 0.0000 0.15710(4) 0.2500 0.0451(2) Uani 1 d S .
N1 N 0.14318(11) 0.10800(7) 0.22034(10) 0.0523(4) Uani 1 d . .
Si1 Si 0.21858(4) 0.11850(3) 0.13112(4) 0.0624(2) Uani 1 d . .
Si2 Si 0.18856(5) 0.05151(3) 0.29527(4) 0.0688(2) Uani 1 d . .
C1 C 0.1323(3) 0.1499(2) 0.0355(2) 0.0805(7) Uani 1 d . .
C2 C 0.3422(2) 0.1757(2) 0.1485(3) 0.0861(8) Uani 1 d . .
C3 C 0.2831(3) 0.0409(2) 0.0917(3) 0.0969(10) Uani 1 d . .
C4 C 0.1105(3) 0.0598(2) 0.3953(2) 0.0874(8) Uani 1 d . .
C5 C 0.3432(3) 0.0606(2) 0.3306(3) 0.1047(11) Uani 1 d . .
C6 C 0.1697(4) -0.0362(2) 0.2616(3) 0.1144(11) Uani 1 d . .
N2 N -0.06991(12) 0.23624(7) 0.16160(10) 0.0506(4) Uani 1 d . .
C7 C -0.01717(15) 0.29079(9) 0.13624(12) 0.0519(5) Uani 1 d . .
C8 C -0.0772(2) 0.34228(9) 0.09809(13) 0.0609(5) Uani 1 d . .
C9 C -0.1924(2) 0.33729(12) 0.08773(15) 0.0701(6) Uani 1 d . .
C10 C -0.2489(2) 0.28250(11) 0.11258(13) 0.0613(5) Uani 1 d . .
C11 C -0.1829(2) 0.23332(11) 0.14860(13) 0.0560(5) Uani 1 d . .
C12 C 0.1085(2) 0.29476(14) 0.1511(2) 0.0691(6) Uani 1 d . .
C13 C -0.0156(3) 0.40231(15) 0.0693(3) 0.0965(9) Uani 1 d . .
C14 C -0.3762(2) 0.2759(2) 0.1038(3) 0.0930(9) Uani 1 d . .
H1A H 0.1766(23) 0.1651(14) -0.0072(19) 0.114(10) Uiso 1 d . .
H1B H 0.0786(24) 0.1184(14) 0.0173(17) 0.108(10) Uiso 1 d . .
H1C H 0.0808(24) 0.1825(13) 0.0486(18) 0.107(10) Uiso 1 d . .
H2A H 0.3996(29) 0.1601(15) 0.1906(22) 0.137(12) Uiso 1 d . .
H2B H 0.3315(23) 0.2134(16) 0.1811(20) 0.120(12) Uiso 1 d . .
H2C H 0.3689(30) 0.1860(18) 0.0990(25) 0.150(15) Uiso 1 d . .
H3A H 0.2281(25) 0.0113(15) 0.0896(18) 0.105(11) Uiso 1 d . .
H3B H 0.3420(25) 0.0217(15) 0.1407(19) 0.119(10) Uiso 1 d . .
H3C H 0.3116(23) 0.0488(12) 0.0467(19) 0.089(10) Uiso 1 d . .
H4A H 0.1470(26) 0.0299(17) 0.4427(23) 0.140(11) Uiso 1 d . .
H4B H 0.0393(22) 0.0474(11) 0.3862(15) 0.078(8) Uiso 1 d . .
H4C H 0.1258(27) 0.0998(18) 0.4214(22) 0.138(14) Uiso 1 d . .
H5A H 0.3519(26) 0.0341(16) 0.3797(22) 0.126(11) Uiso 1 d . .
H5B H 0.3518(32) 0.1070(23) 0.3606(27) 0.185(18) Uiso 1 d . .
H5C H 0.3861(25) 0.0526(14) 0.2850(20) 0.108(11) Uiso 1 d . .
H6A H 0.1679(37) -0.0608(23) 0.3133(33) 0.205(21) Uiso 1 d . .
H6B H 0.1022(37) -0.0430(18) 0.2268(26) 0.154(16) Uiso 1 d . .
H6C H 0.2358(40) -0.0506(21) 0.2285(31) 0.206(21) Uiso 1 d . .
H9 H -0.2291(18) 0.3709(11) 0.0644(14) 0.076(7) Uiso 1 d . .
H11 H -0.2150(15) 0.1966(9) 0.1708(12) 0.053(5) Uiso 1 d . .
H12A H 0.1465(19) 0.3026(11) 0.0980(16) 0.085(7) Uiso 1 d . .
H12B H 0.1415(19) 0.2562(12) 0.1758(14) 0.076(7) Uiso 1 d . .
H12C H 0.1279(19) 0.3315(13) 0.1920(16) 0.092(8) Uiso 1 d . .
H13A H -0.0635(28) 0.4285(17) 0.0442(22) 0.128(12) Uiso 1 d . .
H13B H 0.0175(22) 0.4184(14) 0.1193(19) 0.095(10) Uiso 1 d . .
H13C H 0.0386(34) 0.3884(20) 0.0207(27) 0.180(17) Uiso 1 d . .
H14A H -0.4107(31) 0.2956(21) 0.1443(26) 0.164(17) Uiso 1 d . .
H14B H -0.3991(30) 0.2735(17) 0.0527(24) 0.132(13) Uiso 1 d . .
H14C H -0.4012(32) 0.2289(25) 0.1071(27) 0.183(18) Uiso 1 d . .

loop_
_atom_type_symbol
_atom_type_description
_atom_type_scat_dispersion_real
_atom_type_scat_dispersion_imag
_atom_type_scat_source
C C 0.0033 0.0016 'International Tables Vol C Tables 4.2.6.8 and 6.1.1.4'
H H 0.0000 0.0000 'International Tables Vol C Tables 4.2.6.8 and 6.1.1.4'
N N 0.0061 0.0033 'International Tables Vol C Tables 4.2.6.8 and 6.1.1.4'
Mg Mg 0.0486 0.0363 'International Tables Vol C Tables 4.2.6.8 and 6.1.1.4'
Si Si 0.0817 0.0704 'International Tables Vol C Tables 4.2.6.8 and 6.1.1.4'

loop_
_geom_angle_atom_site_label_1
_geom_angle_atom_site_label_2
_geom_angle_atom_site_label_3
_geom_angle
_geom_angle_site_symmetry_1
_geom_angle_site_symmetry_3
_geom_angle_publ_flag
N1 Mg1 N1 120.95(10) . 2 ?
N1 Mg1 N2 102.20(5) . 2 ?
N1 Mg1 N2 119.87(6) 2 2 ?
N1 Mg1 N2 119.87(6) . . ?
N1 Mg1 N2 102.20(5) 2 . ?
N2 Mg1 N2 87.93(8) 2 . ?
N1 Mg1 Si2 101.24(5) . 2 ?
N1 Mg1 Si2 29.50(5) 2 2 ?
N2 Mg1 Si2 149.33(4) 2 2 ?
N2 Mg1 Si2 97.26(4) . 2 ?
Si1 N1 Si2 118.84(8) . . ?
Si1 N1 Mg1 126.72(8) . . ?
Si2 N1 Mg1 114.44(8) . . ?
N1 Si1 C1 113.83(11) . . ?
N1 Si1 C2 113.50(13) . . ?
C1 Si1 C2 106.6(2) . . ?
N1 Si1 C3 113.4(2) . . ?
C1 Si1 C3 104.2(2) . . ?
C2 Si1 C3 104.4(2) . . ?
N1 Si2 C4 110.94(11) . . ?
N1 Si2 C6 115.5(2) . . ?
C4 Si2 C6 105.2(2) . . ?
N1 Si2 C5 113.25(15) . . ?
C4 Si2 C5 105.3(2) . . ?
C6 Si2 C5 105.9(2) . . ?
C11 N2 C7 117.7(2) . . ?
C11 N2 Mg1 112.89(12) . . ?
C7 N2 Mg1 127.93(12) . . ?
N2 C7 C8 121.5(2) . . ?
N2 C7 C12 118.1(2) . . ?
C8 C7 C12 120.4(2) . . ?
C9 C8 C7 118.5(2) . . ?
C9 C8 C13 121.3(2) . . ?
C7 C8 C13 120.2(2) . . ?
C8 C9 C10 121.7(2) . . ?
C9 C10 C11 116.1(2) . . ?
C9 C10 C14 123.1(2) . . ?
C11 C10 C14 120.8(2) . . ?
N2 C11 C10 124.5(2) . . ?

loop_
_geom_bond_atom_site_label_1
_geom_bond_atom_site_label_2
_geom_bond_distance
_geom_bond_site_symmetry_2
_geom_bond_publ_flag
Mg1 N1 2.0467(14) . ?
Mg1 N1 2.0467(14) 2 ?
Mg1 N2 2.259(2) 2 ?
Mg1 N2 2.259(2) . ?
Mg1 Si2 3.1650(8) 2 ?
N1 Si1 1.705(2) . ?
N1 Si2 1.712(2) . ?
Si1 C1 1.875(3) . ?
Si1 C2 1.884(3) . ?
Si1 C3 1.884(3) . ?
Si2 C4 1.861(3) . ?
Si2 C6 1.887(3) . ?
Si2 C5 1.893(3) . ?
N2 C11 1.344(2) . ?
N2 C7 1.352(2) . ?
C7 C8 1.390(3) . ?
C7 C12 1.496(3) . ?
C8 C9 1.369(3) . ?
C8 C13 1.513(3) . ?
C9 C10 1.375(3) . ?
C10 C11 1.378(3) . ?
C10 C14 1.512(3) . ?
